data_7038207
loop_
_publ_author_name
'Duan, Hai-Bao'
'Yu, Shan-Shan'
'Tong, Yuan-Bo'
'Zhou, Hong'
'Ren, Xiao-Ming'

_publ_section_title
;
 Two in one: switchable ion conductivity and white light emission
 integrated in an iodoplumbate-based twin chain hybrid crystal.
;
_journal_issue 11
_journal_name_full 'Dalton transactions (Cambridge, England : 2003)'
_journal_page_first 4810
_journal_page_last 4818
_journal_paper_doi 10.1039/c5dt04594k
_journal_volume 45
_journal_year 2016
_chemical_formula_moiety 'I6 Pb2, C12 H21 N2, C12 H20 N2'
_chemical_formula_sum 'C24 H41 I6 N4 Pb2'
_chemical_formula_weight 1561.39
_chemical_name_systematic
;
 ? 
;
_space_group_crystal_system orthorhombic
_space_group_IT_number 60
_space_group_name_Hall '-P 2n 2ab'
_space_group_name_H-M_alt 'P b c n'
_symmetry_space_group_name_Hall '-P 2n 2ab'
_symmetry_space_group_name_H-M 'P b c n'
_atom_sites_solution_hydrogens mixed
_audit_block_doi 10.5517/cc13g8wq
_audit_creation_date 2016-01-21
_audit_creation_method
;
Olex2 1.2-dev
(compiled 2016.01.04 svn.r3250 for OlexSys, GUI svn.r3563)
;
_audit_update_record
;
2016-01-26 deposited with the CCDC.
2016-02-01 downloaded from the CCDC.
;
_cell_angle_alpha 90
_cell_angle_beta 90
_cell_angle_gamma 90
_cell_formula_units_Z 8
_cell_length_a 20.7859(13)
_cell_length_b 8.8243(6)
_cell_length_c 42.787(3)
_cell_measurement_reflns_used 7990
_cell_measurement_temperature 296(2)
_cell_measurement_theta_max 25.9755
_cell_measurement_theta_min 2.5523
_cell_volume 7848.0(9)
_computing_cell_refinement 'Bruker SMART'
_computing_data_collection 'Bruker SMART'
_computing_data_reduction 'Bruker SAINT'
_computing_molecular_graphics 'Olex2 (Dolomanov et al., 2009)'
_computing_publication_material 'Olex2 (Dolomanov et al., 2009)'
_computing_structure_refinement 'ShelXL (Sheldrick, 2015)'
_computing_structure_solution 'SHELXS-97 (Sheldrick, 1990)'
_diffrn_ambient_temperature 296.15
_diffrn_measured_fraction_theta_full 0.998
_diffrn_measured_fraction_theta_max 0.982
_diffrn_measurement_device_type 'Smart CCD area detector'
_diffrn_radiation_type MoK\a
_diffrn_radiation_wavelength 0.71073
_diffrn_reflns_av_R_equivalents 0.0620
_diffrn_reflns_av_unetI/netI 0.0532
_diffrn_reflns_Laue_measured_fraction_full 0.998
_diffrn_reflns_Laue_measured_fraction_max 0.982
_diffrn_reflns_limit_h_max 27
_diffrn_reflns_limit_h_min -26
_diffrn_reflns_limit_k_max 11
_diffrn_reflns_limit_k_min -11
_diffrn_reflns_limit_l_max 45
_diffrn_reflns_limit_l_min -54
_diffrn_reflns_number 50463
_diffrn_reflns_point_group_measured_fraction_full 0.998
_diffrn_reflns_point_group_measured_fraction_max 0.982
_diffrn_reflns_theta_full 25.242
_diffrn_reflns_theta_max 28.426
_diffrn_reflns_theta_min 0.952
_exptl_absorpt_coefficient_mu 13.309
_exptl_absorpt_correction_T_max 0.295
_exptl_absorpt_correction_T_min 0.044
_exptl_absorpt_correction_type multi-scan
_exptl_absorpt_process_details 'SADABS(Bruker, 2000)'
_exptl_crystal_colour yellowish
_exptl_crystal_density_diffrn 2.643
_exptl_crystal_density_method 'not measured'
_exptl_crystal_description needle
_exptl_crystal_F_000 5560
_exptl_crystal_size_max 0.4
_exptl_crystal_size_mid 0.2
_exptl_crystal_size_min 0.1
_refine_diff_density_max 1.024
_refine_diff_density_min -2.237
_refine_diff_density_rms 0.195
_refine_ls_extinction_method none
_refine_ls_goodness_of_fit_ref 1.058
_refine_ls_hydrogen_treatment constr
_refine_ls_matrix_type full
_refine_ls_number_parameters 325
_refine_ls_number_reflns 9694
_refine_ls_number_restraints 180
_refine_ls_restrained_S_all 1.051
_refine_ls_R_factor_all 0.0908
_refine_ls_R_factor_gt 0.0481
_refine_ls_shift/su_max 0.002
_refine_ls_shift/su_mean 0.000
_refine_ls_structure_factor_coef Fsqd
_refine_ls_weighting_details 'w=1/[\s^2^(Fo^2^)+(0.0331P)^2^+65.0888P] where P=(Fo^2^+2Fc^2^)/3'
_refine_ls_weighting_scheme calc
_refine_ls_wR_factor_gt 0.0947
_refine_ls_wR_factor_ref 0.1075
_reflns_Friedel_coverage 0.000
_reflns_number_gt 6319
_reflns_number_total 9694
_reflns_threshold_expression 'I > 2\s(I)'
_cod_data_source_file c5dt04594k2.cif
_cod_data_source_block 1
_cod_depositor_comments 'Adding full bibliography for 7038207--7038209.cif.'
_cod_database_code 7038207
_shelx_space_group_comment
;
The symmetry employed for this shelxl refinement is uniquely defined
by the following loop, which should always be used as a source of
symmetry information in preference to the above space-group names.
They are only intended as comments.
;
_olex2_refinement_description
;
1. Fixed Uiso
 At 1.2 times of:
  All C(H) groups, All C(H,H) groups, All N(H,H) groups
 At 1.5 times of:
  All C(H,H,H) groups
2. Rigid body (RIGU) restrains
 C8, N1, C3, C2, C4, C1, C5, N2, C6, C7, C9, C10, C11, C12
 with sigma for 1-2 distances of 0.004 and sigma for 1-3 distances of 0.004
 C24, N3, C15, C14, C16, C13, C17, N4, C18, C19, C20, C21, C22, C23
 with sigma for 1-2 distances of 0.004 and sigma for 1-3 distances of 0.004
3.a Riding coordinates:
 N1(H1A,H1B), N3(H3A,H3B), C12(H12A,H12B,H12C), C24(H24A,H24B,H24C)
3.b Secondary CH2 refined with riding coordinates:
 C6(H6A,H6B), C7(H7A,H7B), C8(H8A,H8B), C9(H9A,H9B), C10(H10A,H10B), C11(H11A,
 H11B), C18(H18A,H18B), C20(H20A,H20B), C21(H21A,H21B), C22(H22A,H22B),
 C23(H23A,H23B)
3.c Aromatic/amide H refined with riding coordinates:
 C1(H1), C2(H2), C4(H4), C5(H5), C13(H13), C14(H14), C16(H16), C17(H17),
 C19(H19)
;
_shelx_shelxl_version_number 2014/7
_olex2_submission_special_instructions 'No special instructions were received'

loop_
_space_group_symop_operation_xyz
'x, y, z'
'-x+1/2, -y+1/2, z+1/2'
'x+1/2, -y+1/2, -z'
'-x, y, -z+1/2'
'-x, -y, -z'
'x-1/2, y-1/2, -z-1/2'
'-x-1/2, y-1/2, z'
'x, -y, z-1/2'

loop_
_atom_site_label
_atom_site_type_symbol
_atom_site_fract_x
_atom_site_fract_y
_atom_site_fract_z
_atom_site_U_iso_or_equiv
_atom_site_adp_type
_atom_site_occupancy
_atom_site_site_symmetry_order
_atom_site_calc_flag
_atom_site_refinement_flags_posn
_atom_site_refinement_flags_adp
Pb1 Pb 0.35076(2) -0.03992(4) 0.90148(2) 0.03634(10) Uani 1 1 d . .
Pb2 Pb 0.34799(2) 0.55053(4) 0.84788(2) 0.03698(10) Uani 1 1 d . .
I1 I 0.27949(4) -0.35553(8) 0.92122(2) 0.05031(19) Uani 1 1 d . .
I2 I 0.42605(4) -0.00112(8) 0.96208(2) 0.05003(19) Uani 1 1 d . .
I3 I 0.45761(4) -0.26607(8) 0.87894(2) 0.05229(19) Uani 1 1 d . .
I4 I 0.41661(4) 0.24246(7) 0.86863(2) 0.05167(19) Uani 1 1 d . .
I5 I 0.42400(4) 0.55446(8) 0.78713(2) 0.04948(18) Uani 1 1 d . .
I6 I 0.28643(3) 0.87407(7) 0.82797(2) 0.04187(16) Uani 1 1 d . .
N1 N 1.0244(5) -0.0931(12) 0.9400(2) 0.074(3) Uani 1 1 d . U
H1A H 1.0455 -0.0350 0.9276 0.089 Uiso 1 1 d R .
H1B H 1.0338 -0.1878 0.9412 0.089 Uiso 1 1 d R .
N2 N 0.8769(4) 0.0815(9) 0.99373(19) 0.0412(18) Uani 1 1 d . U
N3 N 0.4711(5) -0.0391(11) 0.8099(2) 0.060(3) Uani 1 1 d . U
H3A H 0.4618 -0.1340 0.8100 0.072 Uiso 1 1 d R .
H3B H 0.4487 0.0233 0.8209 0.072 Uiso 1 1 d R .
N4 N 0.6186(4) 0.1230(9) 0.75615(19) 0.0412(18) Uani 1 1 d . U
C1 C 0.9102(5) 0.1714(12) 0.9743(2) 0.046(2) Uani 1 1 d . U
H1 H 0.8998 0.2738 0.9731 0.056 Uiso 1 1 calc R .
C2 C 0.9589(6) 0.1157(13) 0.9563(3) 0.051(3) Uani 1 1 d . U
H2 H 0.9811 0.1805 0.9430 0.061 Uiso 1 1 calc R .
C3 C 0.9757(6) -0.0364(13) 0.9576(3) 0.052(2) Uani 1 1 d . U
C4 C 0.9412(6) -0.1273(12) 0.9788(3) 0.052(3) Uani 1 1 d . U
H4 H 0.9508 -0.2298 0.9806 0.062 Uiso 1 1 calc R .
C5 C 0.8941(6) -0.0662(12) 0.9965(3) 0.049(2) Uani 1 1 d . U
H5 H 0.8729 -0.1270 1.0109 0.059 Uiso 1 1 calc R .
C6 C 0.8216(5) 0.1390(13) 1.0110(3) 0.051(2) Uani 1 1 d . U
H6A H 0.8227 0.2489 1.0109 0.061 Uiso 1 1 calc R .
H6B H 0.8245 0.1056 1.0325 0.061 Uiso 1 1 calc R .
C7 C 0.7592(6) 0.0875(14) 0.9976(3) 0.060(3) Uani 1 1 d . U
H7A H 0.7248 0.1304 1.0101 0.072 Uiso 1 1 calc R .
H7B H 0.7568 -0.0218 0.9999 0.072 Uiso 1 1 calc R .
C8 C 0.7464(7) 0.1259(16) 0.9640(3) 0.072(4) Uani 1 1 d . U
H8A H 0.7460 0.2354 0.9620 0.087 Uiso 1 1 calc R .
H8B H 0.7821 0.0884 0.9516 0.087 Uiso 1 1 calc R .
C9 C 0.6860(6) 0.0661(14) 0.9505(3) 0.061(3) Uani 1 1 d . U
H9A H 0.6861 -0.0432 0.9529 0.073 Uiso 1 1 calc R .
H9B H 0.6503 0.1052 0.9626 0.073 Uiso 1 1 calc R .
C10 C 0.6741(8) 0.102(2) 0.9172(4) 0.105(6) Uani 1 1 d . U
H10A H 0.7107 0.0674 0.9051 0.126 Uiso 1 1 calc R .
H10B H 0.6713 0.2107 0.9149 0.126 Uiso 1 1 calc R .
C11 C 0.6143(10) 0.032(3) 0.9038(4) 0.134(8) Uani 1 1 d . U
H11A H 0.5771 0.0783 0.9136 0.161 Uiso 1 1 calc R .
H11B H 0.6138 -0.0750 0.9089 0.161 Uiso 1 1 calc R .
C12 C 0.6085(10) 0.050(3) 0.8689(4) 0.146(8) Uani 1 1 d . U
H12A H 0.5935 0.1500 0.8641 0.218 Uiso 1 1 d R .
H12B H 0.5787 -0.0235 0.8607 0.218 Uiso 1 1 d R .
H12C H 0.6500 0.0344 0.8596 0.218 Uiso 1 1 d R .
C13 C 0.5818(5) 0.2171(11) 0.7737(2) 0.044(2) Uani 1 1 d . U
H13 H 0.5899 0.3207 0.7729 0.053 Uiso 1 1 calc R .
C14 C 0.5350(5) 0.1674(11) 0.7919(2) 0.046(2) Uani 1 1 d . U
H14 H 0.5118 0.2355 0.8041 0.055 Uiso 1 1 calc R .
C15 C 0.5201(5) 0.0108(12) 0.7931(2) 0.045(2) Uani 1 1 d . U
C16 C 0.5575(5) -0.0854(12) 0.7748(2) 0.047(2) Uani 1 1 d . U
H16 H 0.5496 -0.1891 0.7748 0.056 Uiso 1 1 calc R .
C17 C 0.6059(5) -0.0272(11) 0.7569(3) 0.046(2) Uani 1 1 d . U
H17 H 0.6307 -0.0927 0.7449 0.055 Uiso 1 1 calc R .
C18 C 0.6754(5) 0.1803(13) 0.7383(3) 0.051(2) Uani 1 1 d . U
H18A H 0.6733 0.1436 0.7170 0.061 Uiso 1 1 calc R .
H18B H 0.6742 0.2902 0.7378 0.061 Uiso 1 1 calc R .
C19 C 0.7371(5) 0.1300(13) 0.7528(3) 0.054(3) Uani 1 1 d . U
H19 H 0.7683 0.0810 0.7410 0.065 Uiso 1 1 calc R .
C20 C 0.7471(7) 0.1595(16) 0.7859(3) 0.071(3) Uani 1 1 d . U
H20A H 0.7121 0.1136 0.7975 0.085 Uiso 1 1 calc R .
H20B H 0.7448 0.2681 0.7893 0.085 Uiso 1 1 calc R .
C21 C 0.8097(7) 0.1028(17) 0.7994(3) 0.080(4) Uani 1 1 d . U
H21A H 0.8448 0.1571 0.7895 0.096 Uiso 1 1 calc R .
H21B H 0.8144 -0.0036 0.7941 0.096 Uiso 1 1 calc R .
C22 C 0.8159(10) 0.120(3) 0.8346(4) 0.142(8) Uani 1 1 d . U
H22A H 0.8169 0.2272 0.8396 0.171 Uiso 1 1 calc R .
H22B H 0.7779 0.0772 0.8444 0.171 Uiso 1 1 calc R .
C23 C 0.8729(11) 0.048(3) 0.8481(5) 0.153(9) Uani 1 1 d . U
H23A H 0.9103 0.1089 0.8431 0.184 Uiso 1 1 calc R .
H23B H 0.8787 -0.0505 0.8384 0.184 Uiso 1 1 calc R .
C24 C 0.8700(12) 0.027(3) 0.8826(5) 0.194(12) Uani 1 1 d . U
H24A H 0.8494 0.1132 0.8920 0.292 Uiso 1 1 d R .
H24B H 0.8458 -0.0628 0.8873 0.292 Uiso 1 1 d R .
H24C H 0.9128 0.0171 0.8908 0.292 Uiso 1 1 d R .

loop_
_atom_site_aniso_label
_atom_site_aniso_U_11
_atom_site_aniso_U_22
_atom_site_aniso_U_33
_atom_site_aniso_U_23
_atom_site_aniso_U_13
_atom_site_aniso_U_12
Pb1 0.0420(2) 0.03131(18) 0.0357(2) -0.00169(16) -0.00159(16) 0.00035(17)
Pb2 0.0410(2) 0.03228(18) 0.0376(2) -0.00262(16) -0.00042(16) -0.00295(17)
I1 0.0595(5) 0.0472(4) 0.0442(4) 0.0015(3) 0.0056(3) -0.0176(4)
I2 0.0615(5) 0.0478(4) 0.0408(4) -0.0050(3) -0.0111(3) 0.0033(3)
I3 0.0525(5) 0.0524(4) 0.0520(4) -0.0038(3) -0.0077(3) 0.0021(4)
I4 0.0704(5) 0.0330(3) 0.0516(4) 0.0067(3) 0.0032(4) -0.0001(3)
I5 0.0641(5) 0.0406(4) 0.0437(4) -0.0057(3) 0.0106(3) -0.0032(4)
I6 0.0436(4) 0.0413(4) 0.0407(4) -0.0011(3) -0.0022(3) 0.0100(3)
N1 0.084(7) 0.069(6) 0.069(7) 0.006(5) 0.022(5) 0.019(5)
N2 0.048(4) 0.041(4) 0.035(4) -0.003(3) 0.001(3) -0.009(3)
N3 0.072(6) 0.055(5) 0.053(6) -0.006(4) 0.014(4) -0.018(5)
N4 0.044(4) 0.036(4) 0.044(4) 0.000(3) 0.001(3) 0.003(3)
C1 0.053(6) 0.041(5) 0.045(5) 0.001(4) 0.006(4) -0.005(4)
C2 0.054(6) 0.052(5) 0.046(6) 0.002(4) 0.007(4) -0.002(4)
C3 0.058(6) 0.053(5) 0.044(5) -0.003(4) -0.004(4) 0.005(4)
C4 0.059(6) 0.040(5) 0.057(6) 0.000(4) -0.003(4) 0.002(4)
C5 0.056(6) 0.042(4) 0.049(6) 0.004(4) -0.001(4) -0.006(4)
C6 0.052(5) 0.054(6) 0.047(5) -0.006(4) 0.008(4) -0.001(4)
C7 0.053(6) 0.064(7) 0.062(6) -0.006(5) 0.006(4) -0.002(5)
C8 0.063(7) 0.083(9) 0.071(6) 0.010(6) -0.004(5) -0.022(6)
C9 0.052(6) 0.055(7) 0.077(6) 0.002(5) -0.005(5) 0.005(5)
C10 0.095(10) 0.136(14) 0.083(7) 0.023(8) -0.023(7) -0.017(10)
C11 0.105(12) 0.187(19) 0.110(10) 0.014(11) -0.036(9) -0.030(12)
C12 0.125(16) 0.20(2) 0.109(10) 0.013(11) -0.048(10) -0.026(16)
C13 0.051(5) 0.035(4) 0.046(5) 0.003(4) 0.005(4) 0.008(4)
C14 0.056(6) 0.035(4) 0.046(5) -0.006(4) 0.006(4) 0.002(4)
C15 0.052(5) 0.043(4) 0.040(5) 0.000(4) 0.000(4) -0.005(4)
C16 0.052(5) 0.036(4) 0.053(6) -0.004(4) 0.003(4) -0.004(4)
C17 0.045(5) 0.042(4) 0.052(6) -0.005(4) 0.001(4) 0.002(4)
C18 0.048(5) 0.051(6) 0.054(6) 0.005(4) 0.011(4) 0.006(4)
C19 0.041(5) 0.065(7) 0.056(5) 0.000(5) 0.010(4) 0.002(5)
C20 0.074(8) 0.075(8) 0.064(6) -0.004(5) -0.004(5) 0.002(6)
C21 0.074(8) 0.076(9) 0.090(8) 0.008(7) -0.020(6) -0.010(7)
C22 0.126(13) 0.20(2) 0.098(8) 0.001(9) -0.040(8) 0.002(13)
C23 0.113(13) 0.22(2) 0.123(12) 0.033(13) -0.045(10) -0.015(13)
C24 0.17(2) 0.29(3) 0.130(12) 0.052(15) -0.042(12) -0.03(2)

loop_
_atom_type_symbol
_atom_type_description
_atom_type_scat_dispersion_real
_atom_type_scat_dispersion_imag
_atom_type_scat_source
C C 0.0033 0.0016 'International Tables Vol C Tables 4.2.6.8 and 6.1.1.4'
H H 0.0000 0.0000 'International Tables Vol C Tables 4.2.6.8 and 6.1.1.4'
I I -0.4742 1.8119 'International Tables Vol C Tables 4.2.6.8 and 6.1.1.4'
N N 0.0061 0.0033 'International Tables Vol C Tables 4.2.6.8 and 6.1.1.4'
Pb Pb -3.3944 10.1111 'International Tables Vol C Tables 4.2.6.8 and 6.1.1.4'

loop_
_geom_angle_atom_site_label_1
_geom_angle_atom_site_label_2
_geom_angle_atom_site_label_3
_geom_angle
_geom_angle_site_symmetry_1
_geom_angle_site_symmetry_3
I1 Pb1 I1 88.969(14) . 7_665
I2 Pb1 I1 98.60(2) . 7_665
I2 Pb1 I1 96.24(2) . .
I2 Pb1 I3 88.25(2) . .
I2 Pb1 I4 93.85(2) . .
I3 Pb1 I1 169.11(2) . 7_665
I3 Pb1 I1 81.85(2) . .
I3 Pb1 I4 93.33(2) . .
I4 Pb1 I1 94.63(2) . 7_665
I4 Pb1 I1 168.65(2) . .
I3 Pb2 I4 89.83(2) 1_565 .
I3 Pb2 I6 86.73(2) 1_565 .
I3 Pb2 I6 167.96(2) 1_565 7_655
I4 Pb2 I6 176.47(2) . .
I4 Pb2 I6 92.75(2) . 7_655
I5 Pb2 I3 88.77(2) . 1_565
I5 Pb2 I4 90.87(2) . .
I5 Pb2 I6 88.30(2) . .
I5 Pb2 I6 102.94(2) . 7_655
I6 Pb2 I6 90.773(14) . 7_655
Pb1 I1 Pb1 137.16(3) . 7_655
Pb2 I3 Pb1 86.76(2) 1_545 .
Pb1 I4 Pb2 126.79(3) . .
Pb2 I6 Pb2 132.82(2) . 7_665
H1A N1 H1B 120.0 . .
C3 N1 H1A 120.3 . .
C3 N1 H1B 119.7 . .
C1 N2 C5 119.1(9) . .
C1 N2 C6 121.0(9) . .
C5 N2 C6 119.9(9) . .
H3A N3 H3B 120.0 . .
C15 N3 H3A 119.9 . .
C15 N3 H3B 120.1 . .
C13 N4 C18 121.4(9) . .
C17 N4 C13 118.5(9) . .
C17 N4 C18 120.0(9) . .
N2 C1 H1 119.4 . .
N2 C1 C2 121.3(10) . .
C2 C1 H1 119.4 . .
C1 C2 H2 119.6 . .
C1 C2 C3 120.9(11) . .
C3 C2 H2 119.6 . .
N1 C3 C2 121.5(11) . .
N1 C3 C4 121.8(11) . .
C2 C3 C4 116.6(11) . .
C3 C4 H4 119.9 . .
C5 C4 C3 120.2(10) . .
C5 C4 H4 119.9 . .
N2 C5 H5 119.1 . .
C4 C5 N2 121.7(10) . .
C4 C5 H5 119.1 . .
N2 C6 H6A 109.0 . .
N2 C6 H6B 109.0 . .
N2 C6 C7 112.8(9) . .
H6A C6 H6B 107.8 . .
C7 C6 H6A 109.0 . .
C7 C6 H6B 109.0 . .
C6 C7 H7A 108.1 . .
C6 C7 H7B 108.1 . .
C6 C7 C8 116.9(10) . .
H7A C7 H7B 107.3 . .
C8 C7 H7A 108.1 . .
C8 C7 H7B 108.1 . .
C7 C8 H8A 108.2 . .
C7 C8 H8B 108.2 . .
H8A C8 H8B 107.3 . .
C9 C8 C7 116.4(11) . .
C9 C8 H8A 108.2 . .
C9 C8 H8B 108.2 . .
C8 C9 H9A 108.2 . .
C8 C9 H9B 108.2 . .
H9A C9 H9B 107.3 . .
C10 C9 C8 116.4(12) . .
C10 C9 H9A 108.2 . .
C10 C9 H9B 108.2 . .
C9 C10 H10A 108.5 . .
C9 C10 H10B 108.5 . .
C9 C10 C11 115.0(15) . .
H10A C10 H10B 107.5 . .
C11 C10 H10A 108.5 . .
C11 C10 H10B 108.5 . .
C10 C11 H11A 108.8 . .
C10 C11 H11B 108.8 . .
C10 C11 C12 113.9(17) . .
H11A C11 H11B 107.7 . .
C12 C11 H11A 108.8 . .
C12 C11 H11B 108.8 . .
C11 C12 H12A 109.6 . .
C11 C12 H12B 110.0 . .
C11 C12 H12C 108.9 . .
H12A C12 H12B 109.4 . .
H12A C12 H12C 109.5 . .
H12B C12 H12C 109.5 . .
N4 C13 H13 118.7 . .
C14 C13 N4 122.6(10) . .
C14 C13 H13 118.7 . .
C13 C14 H14 119.8 . .
C13 C14 C15 120.4(10) . .
C15 C14 H14 119.8 . .
N3 C15 C14 120.8(10) . .
N3 C15 C16 122.3(10) . .
C16 C15 C14 116.9(10) . .
C15 C16 H16 120.1 . .
C17 C16 C15 119.8(10) . .
C17 C16 H16 120.1 . .
N4 C17 C16 121.8(10) . .
N4 C17 H17 119.1 . .
C16 C17 H17 119.1 . .
N4 C18 H18A 109.3 . .
N4 C18 H18B 109.3 . .
H18A C18 H18B 108.0 . .
C19 C18 N4 111.5(9) . .
C19 C18 H18A 109.3 . .
C19 C18 H18B 109.3 . .
C18 C19 H19 120.8 . .
C20 C19 C18 118.3(10) . .
C20 C19 H19 120.8 . .
C19 C20 H20A 108.3 . .
C19 C20 H20B 108.3 . .
C19 C20 C21 115.9(12) . .
H20A C20 H20B 107.4 . .
C21 C20 H20A 108.3 . .
C21 C20 H20B 108.3 . .
C20 C21 H21A 108.6 . .
C20 C21 H21B 108.6 . .
C20 C21 C22 114.7(14) . .
H21A C21 H21B 107.6 . .
C22 C21 H21A 108.6 . .
C22 C21 H21B 108.6 . .
C21 C22 H22A 108.6 . .
C21 C22 H22B 108.6 . .
H22A C22 H22B 107.6 . .
C23 C22 C21 114.6(19) . .
C23 C22 H22A 108.6 . .
C23 C22 H22B 108.6 . .
C22 C23 H23A 108.7 . .
C22 C23 H23B 108.7 . .
C22 C23 C24 114(2) . .
H23A C23 H23B 107.6 . .
C24 C23 H23A 108.7 . .
C24 C23 H23B 108.7 . .
C23 C24 H24A 109.6 . .
C23 C24 H24B 109.3 . .
C23 C24 H24C 109.5 . .
H24A C24 H24B 109.5 . .
H24A C24 H24C 109.5 . .
H24B C24 H24C 109.5 . .

loop_
_geom_bond_atom_site_label_1
_geom_bond_atom_site_label_2
_geom_bond_distance
_geom_bond_site_symmetry_2
Pb1 I1 3.2656(8) .
Pb1 I1 3.2696(8) 7_665
Pb1 I2 3.0479(8) .
Pb1 I3 3.1377(9) .
Pb1 I4 3.1715(8) .
Pb2 I3 3.0946(9) 1_565
Pb2 I4 3.1957(8) .
Pb2 I5 3.0419(8) .
Pb2 I6 3.2426(8) .
Pb2 I6 3.3101(8) 7_655
I1 Pb1 3.2696(8) 7_655
I3 Pb2 3.0947(8) 1_545
I6 Pb2 3.3101(8) 7_665
N1 H1A 0.8598 .
N1 H1B 0.8601 .
N1 C3 1.357(14) .
N2 C1 1.341(12) .
N2 C5 1.357(13) .
N2 C6 1.458(13) .
N3 H3A 0.8600 .
N3 H3B 0.8599 .
N3 C15 1.324(13) .
N4 C13 1.356(12) .
N4 C17 1.352(12) .
N4 C18 1.493(13) .
C1 H1 0.9300 .
C1 C2 1.363(15) .
C2 H2 0.9300 .
C2 C3 1.388(15) .
C3 C4 1.407(15) .
C4 H4 0.9300 .
C4 C5 1.350(15) .
C5 H5 0.9300 .
C6 H6A 0.9700 .
C6 H6B 0.9700 .
C6 C7 1.488(16) .
C7 H7A 0.9700 .
C7 H7B 0.9700 .
C7 C8 1.500(16) .
C8 H8A 0.9700 .
C8 H8B 0.9700 .
C8 C9 1.480(17) .
C9 H9A 0.9700 .
C9 H9B 0.9700 .
C9 C10 1.478(18) .
C10 H10A 0.9700 .
C10 H10B 0.9700 .
C10 C11 1.50(2) .
C11 H11A 0.9700 .
C11 H11B 0.9700 .
C11 C12 1.51(2) .
C12 H12A 0.9601 .
C12 H12B 0.9602 .
C12 H12C 0.9601 .
C13 H13 0.9300 .
C13 C14 1.322(14) .
C14 H14 0.9300 .
C14 C15 1.417(14) .
C15 C16 1.392(14) .
C16 H16 0.9300 .
C16 C17 1.364(15) .
C17 H17 0.9300 .
C18 H18A 0.9700 .
C18 H18B 0.9700 .
C18 C19 1.491(15) .
C19 H19 0.9300 .
C19 C20 1.455(16) .
C20 H20A 0.9700 .
C20 H20B 0.9700 .
C20 C21 1.508(18) .
C21 H21A 0.9700 .
C21 H21B 0.9700 .
C21 C22 1.52(2) .
C22 H22A 0.9700 .
C22 H22B 0.9700 .
C22 C23 1.46(3) .
C23 H23A 0.9700 .
C23 H23B 0.9700 .
C23 C24 1.49(3) .
C24 H24A 0.9601 .
C24 H24B 0.9599 .
C24 H24C 0.9600 .

loop_
_geom_torsion_atom_site_label_1
_geom_torsion_atom_site_label_2
_geom_torsion_atom_site_label_3
_geom_torsion_atom_site_label_4
_geom_torsion
N1 C3 C4 C5 178.3(11)
N2 C1 C2 C3 -0.1(18)
N2 C6 C7 C8 -57.5(15)
N3 C15 C16 C17 177.4(11)
N4 C13 C14 C15 -1.9(17)
N4 C18 C19 C20 -52.7(15)
C1 N2 C5 C4 -4.2(16)
C1 N2 C6 C7 104.1(12)
C1 C2 C3 N1 -179.5(11)
C1 C2 C3 C4 -1.6(17)
C2 C3 C4 C5 0.4(17)
C3 C4 C5 N2 2.5(18)
C5 N2 C1 C2 2.9(16)
C5 N2 C6 C7 -73.7(13)
C6 N2 C1 C2 -175.0(10)
C6 N2 C5 C4 173.7(10)
C6 C7 C8 C9 176.4(11)
C7 C8 C9 C10 -178.9(14)
C8 C9 C10 C11 176.8(16)
C9 C10 C11 C12 -171.1(18)
C13 N4 C17 C16 -0.2(16)
C13 N4 C18 C19 108.0(11)
C13 C14 C15 N3 -176.3(11)
C13 C14 C15 C16 1.2(17)
C14 C15 C16 C17 -0.1(17)
C15 C16 C17 N4 -0.4(17)
C17 N4 C13 C14 1.4(16)
C17 N4 C18 C19 -66.9(13)
C18 N4 C13 C14 -173.6(10)
C18 N4 C17 C16 174.9(10)
C18 C19 C20 C21 178.6(11)
C19 C20 C21 C22 -173.8(15)
C20 C21 C22 C23 172.6(18)
C21 C22 C23 C24 -164(2)
